data_4084524
loop_
_publ_author_name
'L\'opez, Enol'
'Lonzi, Giacomo'
'L\'opez, Luis A.'

_publ_section_title
;
 Gold-Catalyzed C--H Bond Functionalization of Metallocenes: Synthesis of
 Densely Functionalized Ferrocene Derivatives
;
_journal_issue 21
_journal_name_full Organometallics
_journal_page_first 5924
_journal_paper_doi 10.1021/om500638t
_journal_volume 33
_journal_year 2014
_chemical_compound_source synthesis
_chemical_formula_sum 'C16 H18 Fe O'
_chemical_formula_weight 282.15
_chemical_name_systematic
;
 ? 
;
_space_group_crystal_system monoclinic
_space_group_IT_number 14
_space_group_name_Hall '-P 2ybc'
_space_group_name_H-M_alt 'P 1 21/c 1'
_symmetry_space_group_name_Hall '-P 2ybc'
_symmetry_space_group_name_H-M 'P 1 21/c 1'
_atom_sites_solution_hydrogens geom
_atom_sites_solution_primary direct
_atom_sites_solution_secondary difmap
_audit_creation_method 'APEX2 v2010.9-1'
_cell_angle_alpha 90
_cell_angle_beta 98.1060(10)
_cell_angle_gamma 90
_cell_formula_units_Z 4
_cell_length_a 16.1282(3)
_cell_length_b 9.6164(2)
_cell_length_c 8.9291(2)
_cell_measurement_reflns_used 9724
_cell_measurement_temperature 296.(2)
_cell_measurement_theta_max 25.8843
_cell_measurement_theta_min 2.4724
_cell_volume 1371.02(5)
_computing_cell_refinement 'SAINT V7.68A (Bruker AXS, 2009)'
_computing_data_collection 'Bruker Instrument Service v2010.9.0.0'
_computing_data_reduction 'SAINT V7.68A (Bruker AXS, 2009)'
_computing_structure_refinement 'SHELXL-97 (Sheldrick, 2008)'
_computing_structure_solution 'SHELXS-97 (Sheldrick, 2008)'
_diffrn_ambient_temperature 296.(2)
_diffrn_detector_area_resol_mean 8.3333
_diffrn_measured_fraction_theta_full 0.998
_diffrn_measured_fraction_theta_max 0.998
_diffrn_radiation_wavelength 0.71073
_diffrn_reflns_av_R_equivalents 0.0303
_diffrn_reflns_av_sigmaI/netI 0.0162
_diffrn_reflns_limit_h_max 19
_diffrn_reflns_limit_h_min -19
_diffrn_reflns_limit_k_max 11
_diffrn_reflns_limit_k_min -11
_diffrn_reflns_limit_l_max 10
_diffrn_reflns_limit_l_min -10
_diffrn_reflns_number 24140
_diffrn_reflns_theta_full 25.35
_diffrn_reflns_theta_max 25.35
_diffrn_reflns_theta_min 2.47
_exptl_absorpt_coefficient_mu 1.085
_exptl_absorpt_correction_T_max 0.80
_exptl_absorpt_correction_T_min 0.66
_exptl_absorpt_correction_type multi-scan
_exptl_absorpt_process_details sadabs
_exptl_crystal_colour 'clear orange'
_exptl_crystal_density_diffrn 1.367
_exptl_crystal_density_method 'not measured'
_exptl_crystal_description prismatic
_exptl_crystal_F_000 592
_exptl_crystal_size_max 0.420
_exptl_crystal_size_mid 0.410
_exptl_crystal_size_min 0.220
_refine_diff_density_max 0.203
_refine_diff_density_min -0.224
_refine_ls_extinction_method none
_refine_ls_goodness_of_fit_ref 1.000
_refine_ls_hydrogen_treatment refxyz
_refine_ls_matrix_type full
_refine_ls_number_parameters 165
_refine_ls_number_reflns 2515
_refine_ls_number_restraints 0
_refine_ls_restrained_S_all 1.000
_refine_ls_R_factor_all 0.0299
_refine_ls_R_factor_gt 0.0244
_refine_ls_shift/su_max 0.002
_refine_ls_shift/su_mean 0.000
_refine_ls_structure_factor_coef Fsqd
_refine_ls_weighting_details 'calc w=1/[\s^2^(Fo^2^)+(0.0421P)^2^+0.4208P] where P=(Fo^2^+2Fc^2^)/3'
_refine_ls_weighting_scheme calc
_refine_ls_wR_factor_gt 0.0674
_refine_ls_wR_factor_ref 0.0727
_reflns_number_gt 2221
_reflns_number_total 2515
_reflns_threshold_expression >2sigma(I)
_cod_data_source_file om500638t_si_002.cif
_cod_data_source_block 3f
_cod_depositor_comments 'Adding full bibliography for 4084524--4084525.cif.'
_cod_database_code 4084524

loop_
_space_group_symop_operation_xyz
'x, y, z'
'-x, y+1/2, -z+1/2'
'-x, -y, -z'
'x, -y-1/2, z-1/2'

loop_
_atom_site_type_symbol
_atom_site_label
_atom_site_fract_x
_atom_site_fract_y
_atom_site_fract_z
_atom_site_U_iso_or_equiv
_atom_site_adp_type
_atom_site_calc_flag
_atom_site_refinement_flags
_atom_site_occupancy
C C1 0.73671(11) 0.62054(18) 0.9427(2) 0.0429(4) Uani d . 1
C C2 0.71842(12) 0.52483(19) 1.0540(2) 0.0469(4) Uani d . 1
H H2 0.7567 0.4651 1.1089 0.056 Uiso calc R 1
C C3 0.63236(13) 0.5350(2) 1.0680(2) 0.0510(5) Uani d . 1
H H3 0.6041 0.4829 1.1325 0.061 Uiso calc R 1
C C4 0.59719(12) 0.6377(2) 0.9669(2) 0.0537(5) Uani d . 1
H H4 0.5415 0.6661 0.9532 0.064 Uiso calc R 1
C C5 0.66107(12) 0.69076(19) 0.8896(2) 0.0500(4) Uani d . 1
H H5 0.6545 0.76 0.8162 0.06 Uiso calc R 1
C C6 0.69476(14) 0.3761(2) 0.6876(2) 0.0598(5) Uani d . 1
H H6 0.7485 0.3853 0.6626 0.072 Uiso calc R 1
C C7 0.67059(16) 0.2834(2) 0.7935(3) 0.0647(6) Uani d . 1
H H7 0.7053 0.2202 0.851 0.078 Uiso calc R 1
C C8 0.58490(16) 0.3019(2) 0.7980(3) 0.0718(7) Uani d . 1
H H8 0.5528 0.2533 0.8591 0.086 Uiso calc R 1
C C9 0.55588(14) 0.4069(3) 0.6944(3) 0.0745(7) Uani d . 1
H H9 0.5013 0.4401 0.6746 0.089 Uiso calc R 1
C C10 0.62482(16) 0.4529(3) 0.6254(2) 0.0662(6) Uani d . 1
H H10 0.6237 0.5218 0.5521 0.079 Uiso calc R 1
C C11 0.82100(12) 0.6425(2) 0.8932(3) 0.0626(6) Uani d . 1
H H11A 0.8133 0.6671 0.7868 0.075 Uiso calc R 1
H H11B 0.8522 0.556 0.9046 0.075 Uiso calc R 1
C C12 0.87156(11) 0.7552(2) 0.9823(2) 0.0481(4) Uani d . 1
C C13 0.83900(14) 0.8993(2) 0.9532(3) 0.0681(6) Uani d . 1
H H13A 0.8793 0.9649 1.0007 0.102 Uiso calc R 1
H H13B 0.7874 0.9097 0.994 0.102 Uiso calc R 1
H H13C 0.8294 0.9161 0.8462 0.102 Uiso calc R 1
C C14 0.94008(11) 0.7220(2) 1.0758(2) 0.0545(5) Uani d . 1
H H14 0.9538 0.6281 1.0828 0.065 Uiso calc R 1
C C15 0.99685(12) 0.8174(2) 1.1696(2) 0.0558(5) Uani d . 1
C C16 1.07947(15) 0.7580(3) 1.2363(4) 0.0950(9) Uani d . 1
H H16A 1.1099 0.8256 1.3015 0.142 Uiso calc R 1
H H16B 1.1111 0.7339 1.1567 0.142 Uiso calc R 1
H H16C 1.0705 0.6762 1.2937 0.142 Uiso calc R 1
Fe Fe1 0.647239(14) 0.48311(2) 0.85240(3) 0.03906(11) Uani d . 1
O O1 0.98056(10) 0.93614(17) 1.1937(2) 0.0777(5) Uani d . 1

loop_
_atom_site_aniso_label
_atom_site_aniso_U_11
_atom_site_aniso_U_22
_atom_site_aniso_U_33
_atom_site_aniso_U_12
_atom_site_aniso_U_13
_atom_site_aniso_U_23
C1 0.0384(9) 0.0435(9) 0.0459(10) -0.0075(7) 0.0025(7) -0.0102(7)
C2 0.0502(11) 0.0477(10) 0.0389(9) 0.0016(8) -0.0074(8) -0.0043(7)
C3 0.0562(12) 0.0537(11) 0.0447(10) -0.0109(9) 0.0126(9) -0.0082(8)
C4 0.0404(10) 0.0486(10) 0.0713(13) 0.0022(8) 0.0051(9) -0.0132(9)
C5 0.0558(11) 0.0364(9) 0.0553(11) -0.0018(8) -0.0005(9) 0.0015(8)
C6 0.0602(13) 0.0671(13) 0.0525(11) -0.0065(10) 0.0100(9) -0.0188(10)
C7 0.0849(16) 0.0444(11) 0.0644(13) -0.0012(10) 0.0085(12) -0.0141(9)
C8 0.0820(17) 0.0640(14) 0.0723(15) -0.0351(13) 0.0213(12) -0.0248(12)
C9 0.0491(12) 0.0941(18) 0.0740(15) -0.0113(12) -0.0134(11) -0.0322(14)
C10 0.0786(16) 0.0764(14) 0.0394(11) -0.0074(12) -0.0058(10) -0.0075(10)
C11 0.0485(11) 0.0755(14) 0.0663(13) -0.0191(10) 0.0172(9) -0.0291(11)
C12 0.0427(10) 0.0542(10) 0.0506(11) -0.0128(8) 0.0173(8) -0.0094(8)
C13 0.0658(14) 0.0633(13) 0.0709(14) -0.0144(11) -0.0054(11) 0.0124(11)
C14 0.0414(10) 0.0428(10) 0.0800(14) -0.0062(8) 0.0116(9) -0.0099(9)
C15 0.0435(10) 0.0532(12) 0.0704(13) -0.0121(9) 0.0070(9) 0.0002(10)
C16 0.0583(15) 0.0757(17) 0.140(3) -0.0128(12) -0.0249(15) 0.0079(17)
Fe1 0.03676(16) 0.03963(16) 0.03888(16) -0.00405(9) -0.00126(11) -0.00262(9)
O1 0.0678(10) 0.0595(10) 0.1020(13) -0.0096(8) -0.0012(9) -0.0247(9)

loop_
_atom_type_symbol
_atom_type_description
_atom_type_scat_dispersion_real
_atom_type_scat_dispersion_imag
_atom_type_scat_source
C C 0.0033 0.0016 'International Tables Vol C Tables 4.2.6.8 and 6.1.1.4'
H H 0.0000 0.0000 'International Tables Vol C Tables 4.2.6.8 and 6.1.1.4'
O O 0.0106 0.0060 'International Tables Vol C Tables 4.2.6.8 and 6.1.1.4'
Fe Fe 0.3463 0.8444 'International Tables Vol C Tables 4.2.6.8 and 6.1.1.4'

loop_
_geom_angle_atom_site_label_1
_geom_angle_atom_site_label_2
_geom_angle_atom_site_label_3
_geom_angle
C5 C1 C2 106.87(16)
C5 C1 C11 127.35(18)
C2 C1 C11 125.77(18)
C5 C1 Fe1 69.40(10)
C2 C1 Fe1 69.52(10)
C11 C1 Fe1 126.48(12)
C3 C2 C1 108.73(16)
C3 C2 Fe1 69.70(11)
C1 C2 Fe1 69.78(10)
C3 C2 H2 125.6
C1 C2 H2 125.6
Fe1 C2 H2 126.5
C4 C3 C2 107.75(17)
C4 C3 Fe1 69.84(11)
C2 C3 Fe1 69.62(10)
C4 C3 H3 126.1
C2 C3 H3 126.1
Fe1 C3 H3 126.0
C3 C4 C5 108.17(17)
C3 C4 Fe1 69.84(11)
C5 C4 Fe1 69.51(10)
C3 C4 H4 125.9
C5 C4 H4 125.9
Fe1 C4 H4 126.3
C4 C5 C1 108.47(17)
C4 C5 Fe1 69.79(10)
C1 C5 Fe1 69.86(10)
C4 C5 H5 125.8
C1 C5 H5 125.8
Fe1 C5 H5 126.2
C10 C6 C7 108.7(2)
C10 C6 Fe1 69.76(12)
C7 C6 Fe1 70.31(12)
C10 C6 H6 125.6
C7 C6 H6 125.6
Fe1 C6 H6 125.9
C8 C7 C6 108.0(2)
C8 C7 Fe1 69.73(12)
C6 C7 Fe1 69.63(12)
C8 C7 H7 126.0
C6 C7 H7 126.0
Fe1 C7 H7 126.2
C7 C8 C9 108.1(2)
C7 C8 Fe1 70.10(12)
C9 C8 Fe1 69.49(12)
C7 C8 H8 125.9
C9 C8 H8 125.9
Fe1 C8 H8 126.1
C8 C9 C10 107.6(2)
C8 C9 Fe1 70.07(12)
C10 C9 Fe1 69.60(12)
C8 C9 H9 126.2
C10 C9 H9 126.2
Fe1 C9 H9 125.7
C6 C10 C9 107.6(2)
C6 C10 Fe1 70.01(12)
C9 C10 Fe1 69.56(12)
C6 C10 H10 126.2
C9 C10 H10 126.2
Fe1 C10 H10 125.8
C1 C11 C12 112.89(15)
C1 C11 H11A 109.0
C12 C11 H11A 109.0
C1 C11 H11B 109.0
C12 C11 H11B 109.0
H11A C11 H11B 107.8
C14 C12 C13 125.04(18)
C14 C12 C11 119.90(19)
C13 C12 C11 115.04(18)
C12 C13 H13A 109.5
C12 C13 H13B 109.5
H13A C13 H13B 109.5
C12 C13 H13C 109.5
H13A C13 H13C 109.5
H13B C13 H13C 109.5
C12 C14 C15 127.23(19)
C12 C14 H14 116.4
C15 C14 H14 116.4
O1 C15 C14 124.2(2)
O1 C15 C16 119.9(2)
C14 C15 C16 115.91(19)
C15 C16 H16A 109.5
C15 C16 H16B 109.5
H16A C16 H16B 109.5
C15 C16 H16C 109.5
H16A C16 H16C 109.5
H16B C16 H16C 109.5
C10 Fe1 C9 40.84(10)
C10 Fe1 C5 107.69(9)
C9 Fe1 C5 121.41(10)
C10 Fe1 C6 40.23(9)
C9 Fe1 C6 67.94(9)
C5 Fe1 C6 124.90(9)
C10 Fe1 C8 68.09(10)
C9 Fe1 C8 40.44(10)
C5 Fe1 C8 156.84(10)
C6 Fe1 C8 67.54(9)
C10 Fe1 C4 125.39(10)
C9 Fe1 C4 108.24(9)
C5 Fe1 C4 40.70(8)
C6 Fe1 C4 161.94(9)
C8 Fe1 C4 121.84(9)
C10 Fe1 C3 162.13(10)
C9 Fe1 C3 125.15(9)
C5 Fe1 C3 68.25(8)
C6 Fe1 C3 156.31(9)
C8 Fe1 C3 108.37(9)
C4 Fe1 C3 40.32(8)
C10 Fe1 C2 155.68(10)
C9 Fe1 C2 162.02(10)
C5 Fe1 C2 68.06(8)
C6 Fe1 C2 121.15(8)
C8 Fe1 C2 125.31(9)
C4 Fe1 C2 68.00(8)
C3 Fe1 C2 40.68(8)
C10 Fe1 C7 67.74(10)
C9 Fe1 C7 67.85(10)
C5 Fe1 C7 161.34(9)
C6 Fe1 C7 40.05(9)
C8 Fe1 C7 40.17(9)
C4 Fe1 C7 156.64(9)
C3 Fe1 C7 121.67(9)
C2 Fe1 C7 108.18(9)
C10 Fe1 C1 120.31(9)
C9 Fe1 C1 156.11(10)
C5 Fe1 C1 40.75(7)
C6 Fe1 C1 107.25(8)
C8 Fe1 C1 161.43(10)
C4 Fe1 C1 68.66(7)
C3 Fe1 C1 68.78(7)
C2 Fe1 C1 40.70(7)
C7 Fe1 C1 124.50(9)

loop_
_geom_bond_atom_site_label_1
_geom_bond_atom_site_label_2
_geom_bond_distance
C1 C5 1.416(3)
C1 C2 1.416(3)
C1 C11 1.502(3)
C1 Fe1 2.0374(16)
C2 C3 1.414(3)
C2 Fe1 2.0339(18)
C2 H2 0.93
C3 C4 1.403(3)
C3 Fe1 2.0350(18)
C3 H3 0.93
C4 C5 1.414(3)
C4 Fe1 2.0350(18)
C4 H4 0.93
C5 Fe1 2.0313(18)
C5 H5 0.93
C6 C10 1.396(3)
C6 C7 1.395(3)
C6 Fe1 2.032(2)
C6 H6 0.93
C7 C8 1.400(3)
C7 Fe1 2.041(2)
C7 H7 0.93
C8 C9 1.404(4)
C8 Fe1 2.036(2)
C8 H8 0.93
C9 C10 1.416(3)
C9 Fe1 2.028(2)
C9 H9 0.93
C10 Fe1 2.029(2)
C10 H10 0.93
C11 C12 1.513(2)
C11 H11A 0.97
C11 H11B 0.97
C12 C14 1.326(3)
C12 C13 1.492(3)
C13 H13A 0.96
C13 H13B 0.96
C13 H13C 0.96
C14 C15 1.471(3)
C14 H14 0.93
C15 O1 1.198(3)
C15 C16 1.495(3)
C16 H16A 0.96
C16 H16B 0.96
C16 H16C 0.96
